data_7227480
loop_
_publ_author_name
'Mazel, Antoine'
'Baudron, St\'ephane A.'
'Hosseini, Mir Wais'

_publ_section_title
;
 AzaBODIPY based coordination polymers
;
_journal_issue 6
_journal_name_full CrystEngComm
_journal_page_first 897
_journal_paper_doi 10.1039/C6CE02582J
_journal_volume 19
_journal_year 2017
_chemical_formula_sum 'C36 H24 B F2 N5 O2'
_chemical_formula_weight 607.41
_space_group_crystal_system monoclinic
_space_group_IT_number 14
_space_group_name_Hall '-P 2ybc'
_space_group_name_H-M_alt 'P 1 21/c 1'
_symmetry_space_group_name_Hall '-P 2ybc'
_symmetry_space_group_name_H-M 'P 1 21/c 1'
_atom_sites_solution_hydrogens geom
_audit_creation_method SHELXL-2014/7
_audit_update_record
;
2016-12-14 deposited with the CCDC.
2017-01-16 downloaded from the CCDC.
;
_cell_angle_alpha 90
_cell_angle_beta 108.953(2)
_cell_angle_gamma 90
_cell_formula_units_Z 4
_cell_length_a 16.9698(8)
_cell_length_b 12.9677(7)
_cell_length_c 13.8541(8)
_cell_measurement_reflns_used 5785
_cell_measurement_temperature 173(2)
_cell_measurement_theta_max 28.48
_cell_measurement_theta_min 2.21
_cell_volume 2883.4(3)
_computing_cell_refinement 'Bruker SAINT'
_computing_data_collection 'Bruker APEX2'
_computing_data_reduction 'Bruker SAINT'
_computing_molecular_graphics 'Bruker SHELXTL'
_computing_publication_material 'Bruker SHELXTL'
_computing_structure_refinement 'SHELXL-97 (Sheldrick, 2008)'
_computing_structure_solution 'SHELXS-97 (Sheldrick, 2008)'
_diffrn_ambient_temperature 173(2)
_diffrn_measured_fraction_theta_full 0.999
_diffrn_measured_fraction_theta_max 0.987
_diffrn_measurement_device_type 'Bruker APEX-II CCD'
_diffrn_measurement_method '\f and \w scans'
_diffrn_radiation_type MoK\a
_diffrn_radiation_wavelength 0.71073
_diffrn_reflns_av_R_equivalents 0.0520
_diffrn_reflns_av_unetI/netI 0.0602
_diffrn_reflns_Laue_measured_fraction_full 0.999
_diffrn_reflns_Laue_measured_fraction_max 0.987
_diffrn_reflns_limit_h_max 23
_diffrn_reflns_limit_h_min -20
_diffrn_reflns_limit_k_max 17
_diffrn_reflns_limit_k_min -18
_diffrn_reflns_limit_l_max 19
_diffrn_reflns_limit_l_min -19
_diffrn_reflns_number 33370
_diffrn_reflns_point_group_measured_fraction_full 0.999
_diffrn_reflns_point_group_measured_fraction_max 0.987
_diffrn_reflns_theta_full 25.242
_diffrn_reflns_theta_max 30.114
_diffrn_reflns_theta_min 1.269
_exptl_absorpt_coefficient_mu 0.097
_exptl_absorpt_correction_T_max 0.9903
_exptl_absorpt_correction_T_min 0.9875
_exptl_absorpt_correction_type multi-scan
_exptl_absorpt_process_details sadabs
_exptl_crystal_colour purple-blue
_exptl_crystal_density_diffrn 1.399
_exptl_crystal_density_meas ?
_exptl_crystal_description block
_exptl_crystal_F_000 1256
_exptl_crystal_size_max 0.130
_exptl_crystal_size_mid 0.100
_exptl_crystal_size_min 0.100
_refine_diff_density_max 0.285
_refine_diff_density_min -0.233
_refine_diff_density_rms 0.050
_refine_ls_extinction_method none
_refine_ls_goodness_of_fit_ref 1.032
_refine_ls_hydrogen_treatment constr
_refine_ls_matrix_type full
_refine_ls_number_parameters 417
_refine_ls_number_reflns 8394
_refine_ls_number_restraints 0
_refine_ls_restrained_S_all 1.032
_refine_ls_R_factor_all 0.1289
_refine_ls_R_factor_gt 0.0642
_refine_ls_shift/su_max 0.000
_refine_ls_shift/su_mean 0.000
_refine_ls_structure_factor_coef Fsqd
_refine_ls_weighting_details 'w=1/[\s^2^(Fo^2^)+(0.0451P)^2^+2.2086P] where P=(Fo^2^+2Fc^2^)/3'
_refine_ls_weighting_scheme calc
_refine_ls_wR_factor_gt 0.1339
_refine_ls_wR_factor_ref 0.1576
_reflns_Friedel_coverage 0.000
_reflns_number_gt 4706
_reflns_number_total 8394
_reflns_threshold_expression 'I > 2\s(I)'
_cod_data_source_file c6ce02582j2.cif
_cod_data_source_block compound3
_cod_depositor_comments
;
The following automatic conversions were performed:

'_exptl_crystal_density_meas' value 'not measured' was changed to '?'
- the value is perceived as not measured.

Automatic conversion script
Id: cif_fix_values 4268 2015-11-12 08:31:59Z antanas 

 Adding full bibliography for 7227476--7227480.cif.
;
_cod_database_code 7227480
_shelx_shelxl_version_number 2014/7
_shelx_space_group_comment
;
The symmetry employed for this shelxl refinement is uniquely defined
by the following loop, which should always be used as a source of
symmetry information in preference to the above space-group names.
They are only intended as comments.
;
_shelx_estimated_absorpt_t_min 0.987
_shelx_estimated_absorpt_t_max 0.990

loop_
_space_group_symop_operation_xyz
'x, y, z'
'-x, y+1/2, -z+1/2'
'-x, -y, -z'
'x, -y-1/2, z-1/2'

loop_
_atom_site_label
_atom_site_type_symbol
_atom_site_fract_x
_atom_site_fract_y
_atom_site_fract_z
_atom_site_U_iso_or_equiv
_atom_site_adp_type
_atom_site_occupancy
_atom_site_site_symmetry_order
_atom_site_calc_flag
_atom_site_refinement_flags_posn
_atom_site_refinement_flags_adp
C1 C 0.13776(13) -0.22393(17) 0.95552(15) 0.0297(5) Uani 1 1 d . .
C2 C 0.05281(13) -0.24007(17) 0.93567(16) 0.0303(5) Uani 1 1 d . .
H2 H 0.0280 -0.3027 0.9416 0.036 Uiso 1 1 calc R U
C3 C 0.01126(13) -0.14747(17) 0.90567(15) 0.0274(4) Uani 1 1 d . .
C4 C 0.07424(12) -0.07419(17) 0.90703(15) 0.0269(4) Uani 1 1 d . .
C5 C 0.12904(12) 0.08258(17) 0.88942(15) 0.0264(4) Uani 1 1 d . .
C6 C 0.13199(13) 0.19384(17) 0.88485(15) 0.0287(5) Uani 1 1 d . .
C7 C 0.21347(13) 0.21844(18) 0.90266(17) 0.0341(5) Uani 1 1 d . .
H7 H 0.2350 0.2849 0.9070 0.041 Uiso 1 1 calc R U
C8 C 0.25998(13) 0.12606(18) 0.91343(16) 0.0330(5) Uani 1 1 d . .
C9 C -0.07889(13) -0.12963(17) 0.87640(15) 0.0280(5) Uani 1 1 d . .
C10 C -0.13295(13) -0.21382(18) 0.85680(17) 0.0334(5) Uani 1 1 d . .
H10 H -0.1110 -0.2801 0.8628 0.040 Uiso 1 1 calc R U
C11 C -0.21795(14) -0.2012(2) 0.82881(18) 0.0377(5) Uani 1 1 d . .
H11 H -0.2530 -0.2583 0.8163 0.045 Uiso 1 1 calc R U
C12 C -0.25086(13) -0.1022(2) 0.81944(17) 0.0357(5) Uani 1 1 d . .
C13 C -0.19807(14) -0.01722(19) 0.84092(17) 0.0360(5) Uani 1 1 d . .
H13 H -0.2201 0.0490 0.8364 0.043 Uiso 1 1 calc R U
C14 C -0.11323(13) -0.03107(18) 0.86887(16) 0.0316(5) Uani 1 1 d . .
H14 H -0.0783 0.0261 0.8830 0.038 Uiso 1 1 calc R U
C15 C -0.34016(16) -0.0870(2) 0.7836(2) 0.0481(6) Uani 1 1 d . .
C16 C 0.20466(13) -0.30205(18) 0.98272(17) 0.0336(5) Uani 1 1 d . .
C17 C 0.20316(16) -0.3789(2) 0.91261(19) 0.0436(6) Uani 1 1 d . .
H17 H 0.1584 -0.3823 0.8522 0.052 Uiso 1 1 calc R U
C18 C 0.26653(19) -0.4505(2) 0.9303(2) 0.0565(8) Uani 1 1 d . .
H18 H 0.2643 -0.5023 0.8831 0.068 Uiso 1 1 calc R U
C19 C 0.33303(19) -0.4437(2) 1.0191(2) 0.0639(9) Uani 1 1 d . .
H19 H 0.3774 -0.4893 1.0301 0.077 Uiso 1 1 calc R U
C20 C 0.33496(16) -0.3709(2) 1.0917(2) 0.0534(7) Uani 1 1 d . .
H20 H 0.3799 -0.3686 1.1519 0.064 Uiso 1 1 calc R U
C21 C 0.27024(14) -0.30067(19) 1.07576(18) 0.0372(5) Uani 1 1 d . .
C22 C 0.33509(16) -0.2190(2) 1.2357(2) 0.0539(7) Uani 1 1 d . .
H22A H 0.3472 -0.2832 1.2721 0.081 Uiso 1 1 calc R U
H22B H 0.3236 -0.1671 1.2787 0.081 Uiso 1 1 calc R U
H22C H 0.3822 -0.1984 1.2163 0.081 Uiso 1 1 calc R U
C23 C 0.06270(13) 0.26587(17) 0.86976(15) 0.0283(5) Uani 1 1 d . .
C24 C -0.02016(13) 0.23703(17) 0.82406(15) 0.0299(5) Uani 1 1 d . .
H24 H -0.0325 0.1701 0.7999 0.036 Uiso 1 1 calc R U
C25 C -0.08417(13) 0.30599(17) 0.81408(16) 0.0316(5) Uani 1 1 d . .
H25 H -0.1392 0.2853 0.7842 0.038 Uiso 1 1 calc R U
C26 C -0.06607(14) 0.40640(17) 0.84874(16) 0.0320(5) Uani 1 1 d . .
C27 C 0.01653(14) 0.43697(18) 0.89267(18) 0.0381(5) Uani 1 1 d . .
H27 H 0.0289 0.5046 0.9149 0.046 Uiso 1 1 calc R U
C28 C 0.07961(14) 0.36756(18) 0.90318(18) 0.0365(5) Uani 1 1 d . .
H28 H 0.1346 0.3885 0.9331 0.044 Uiso 1 1 calc R U
C29 C -0.13163(15) 0.47881(19) 0.84470(17) 0.0371(5) Uani 1 1 d . .
C30 C 0.34770(14) 0.1193(2) 0.9210(2) 0.0436(6) Uani 1 1 d . .
C31 C 0.40539(16) 0.1864(3) 0.9860(2) 0.0581(8) Uani 1 1 d . .
C32 C 0.48792(19) 0.1839(3) 0.9886(3) 0.0821(12) Uani 1 1 d . .
H32 H 0.5270 0.2277 1.0321 0.098 Uiso 1 1 calc R U
C33 C 0.5114(2) 0.1164(4) 0.9265(4) 0.0912(15) Uani 1 1 d . .
H33 H 0.5666 0.1153 0.9281 0.109 Uiso 1 1 calc R U
C34 C 0.4552(2) 0.0505(3) 0.8621(3) 0.0769(11) Uani 1 1 d . .
H34 H 0.4723 0.0053 0.8207 0.092 Uiso 1 1 calc R U
C35 C 0.37338(16) 0.0517(2) 0.8593(2) 0.0534(7) Uani 1 1 d . .
H35 H 0.3351 0.0071 0.8159 0.064 Uiso 1 1 calc R U
C36 C 0.4341(2) 0.3048(3) 1.1270(3) 0.0993(15) Uani 1 1 d . .
H36A H 0.4706 0.2564 1.1725 0.149 Uiso 1 1 calc R U
H36B H 0.4046 0.3436 1.1633 0.149 Uiso 1 1 calc R U
H36C H 0.4662 0.3508 1.1003 0.149 Uiso 1 1 calc R U
B1 B 0.23177(16) -0.0725(2) 0.9312(2) 0.0352(6) Uani 1 1 d . .
N1 N 0.15103(10) -0.12303(14) 0.93815(13) 0.0283(4) Uani 1 1 d . .
N2 N 0.20935(10) 0.04419(14) 0.90717(13) 0.0300(4) Uani 1 1 d . .
N3 N 0.06430(10) 0.02609(14) 0.88502(12) 0.0265(4) Uani 1 1 d . .
N4 N -0.41014(14) -0.0742(2) 0.7517(2) 0.0717(8) Uani 1 1 d . .
N5 N -0.18171(14) 0.53787(17) 0.84442(17) 0.0493(6) Uani 1 1 d . .
O1 O 0.26396(10) -0.23152(14) 1.14610(12) 0.0429(4) Uani 1 1 d . .
O2 O 0.37575(12) 0.25034(18) 1.04478(17) 0.0706(6) Uani 1 1 d . .
F1 F 0.29625(7) -0.07876(11) 1.02173(11) 0.0457(4) Uani 1 1 d . .
F2 F 0.25273(9) -0.12015(11) 0.85396(11) 0.0476(4) Uani 1 1 d . .

loop_
_atom_site_aniso_label
_atom_site_aniso_U_11
_atom_site_aniso_U_22
_atom_site_aniso_U_33
_atom_site_aniso_U_23
_atom_site_aniso_U_13
_atom_site_aniso_U_12
C1 0.0298(11) 0.0355(12) 0.0223(10) 0.0029(9) 0.0065(8) 0.0044(9)
C2 0.0293(11) 0.0333(11) 0.0272(11) 0.0022(9) 0.0076(9) -0.0004(9)
C3 0.0255(10) 0.0364(12) 0.0193(10) -0.0003(8) 0.0061(8) 0.0000(9)
C4 0.0233(10) 0.0371(12) 0.0201(10) -0.0009(8) 0.0067(8) 0.0014(9)
C5 0.0199(10) 0.0386(12) 0.0197(10) -0.0004(8) 0.0049(8) 0.0010(9)
C6 0.0259(11) 0.0368(12) 0.0219(10) 0.0014(9) 0.0057(8) -0.0008(9)
C7 0.0277(12) 0.0403(13) 0.0315(12) 0.0015(10) 0.0058(9) -0.0031(10)
C8 0.0254(11) 0.0450(13) 0.0268(11) 0.0048(10) 0.0061(8) 0.0001(10)
C9 0.0272(11) 0.0388(12) 0.0185(9) -0.0008(9) 0.0083(8) 0.0005(9)
C10 0.0305(12) 0.0364(12) 0.0336(12) -0.0021(10) 0.0107(9) 0.0000(10)
C11 0.0307(12) 0.0468(14) 0.0362(13) -0.0033(11) 0.0117(10) -0.0059(11)
C12 0.0235(11) 0.0539(15) 0.0308(12) -0.0015(10) 0.0101(9) 0.0027(10)
C13 0.0322(12) 0.0423(13) 0.0342(12) -0.0007(10) 0.0119(10) 0.0066(10)
C14 0.0301(12) 0.0368(12) 0.0287(11) -0.0021(9) 0.0106(9) -0.0010(9)
C15 0.0353(14) 0.0577(17) 0.0525(16) -0.0033(13) 0.0161(12) 0.0034(12)
C16 0.0315(12) 0.0356(12) 0.0349(12) 0.0080(10) 0.0124(9) 0.0043(10)
C17 0.0472(15) 0.0441(14) 0.0391(14) 0.0072(11) 0.0137(11) 0.0091(12)
C18 0.070(2) 0.0519(17) 0.0526(17) 0.0050(13) 0.0276(15) 0.0211(15)
C19 0.0614(19) 0.068(2) 0.066(2) 0.0191(17) 0.0260(16) 0.0353(16)
C20 0.0404(15) 0.0662(19) 0.0490(16) 0.0164(14) 0.0081(12) 0.0199(13)
C21 0.0311(12) 0.0447(14) 0.0349(12) 0.0094(11) 0.0095(10) 0.0045(10)
C22 0.0411(15) 0.072(2) 0.0381(14) 0.0052(13) -0.0010(11) -0.0031(14)
C23 0.0286(11) 0.0358(12) 0.0207(10) 0.0011(8) 0.0082(8) -0.0008(9)
C24 0.0296(11) 0.0319(11) 0.0257(11) 0.0002(9) 0.0057(9) -0.0014(9)
C25 0.0268(11) 0.0374(12) 0.0276(11) 0.0002(9) 0.0048(9) -0.0010(9)
C26 0.0360(12) 0.0358(12) 0.0237(11) 0.0012(9) 0.0091(9) 0.0036(10)
C27 0.0398(13) 0.0332(12) 0.0406(13) -0.0059(10) 0.0120(11) -0.0037(10)
C28 0.0306(12) 0.0387(13) 0.0384(13) -0.0046(10) 0.0088(10) -0.0056(10)
C29 0.0395(13) 0.0366(13) 0.0323(12) -0.0018(10) 0.0077(10) 0.0008(11)
C30 0.0238(12) 0.0562(16) 0.0494(15) 0.0218(13) 0.0101(10) 0.0020(11)
C31 0.0304(14) 0.072(2) 0.0634(19) 0.0241(16) 0.0031(13) -0.0014(14)
C32 0.0273(16) 0.099(3) 0.105(3) 0.050(2) 0.0016(17) -0.0088(17)
C33 0.0281(16) 0.126(4) 0.124(3) 0.079(3) 0.031(2) 0.023(2)
C34 0.0469(18) 0.094(3) 0.107(3) 0.053(2) 0.0479(19) 0.0284(18)
C35 0.0400(15) 0.0597(17) 0.0708(19) 0.0276(15) 0.0320(14) 0.0127(13)
C36 0.077(2) 0.089(3) 0.089(3) 0.001(2) -0.031(2) -0.032(2)
B1 0.0281(13) 0.0431(15) 0.0345(14) 0.0028(12) 0.0102(11) 0.0054(11)
N1 0.0242(9) 0.0353(10) 0.0238(9) 0.0033(7) 0.0058(7) 0.0038(8)
N2 0.0239(9) 0.0416(11) 0.0241(9) 0.0027(8) 0.0072(7) 0.0012(8)
N3 0.0238(9) 0.0348(10) 0.0204(8) -0.0006(7) 0.0063(7) 0.0005(8)
N4 0.0302(13) 0.094(2) 0.087(2) -0.0071(16) 0.0127(12) 0.0074(13)
N5 0.0475(13) 0.0436(12) 0.0532(14) -0.0068(10) 0.0114(11) 0.0071(11)
O1 0.0330(9) 0.0561(11) 0.0339(9) 0.0026(8) 0.0030(7) 0.0056(8)
O2 0.0415(11) 0.0843(16) 0.0647(14) -0.0027(12) -0.0123(10) -0.0178(11)
F1 0.0244(7) 0.0599(9) 0.0467(8) 0.0139(7) 0.0030(6) 0.0024(6)
F2 0.0478(8) 0.0503(9) 0.0545(9) -0.0019(7) 0.0300(7) 0.0038(7)

loop_
_atom_type_symbol
_atom_type_description
_atom_type_scat_dispersion_real
_atom_type_scat_dispersion_imag
_atom_type_scat_source
C C 0.0033 0.0016 'International Tables Vol C Tables 4.2.6.8 and 6.1.1.4'
H H 0.0000 0.0000 'International Tables Vol C Tables 4.2.6.8 and 6.1.1.4'
B B 0.0013 0.0007 'International Tables Vol C Tables 4.2.6.8 and 6.1.1.4'
N N 0.0061 0.0033 'International Tables Vol C Tables 4.2.6.8 and 6.1.1.4'
O O 0.0106 0.0060 'International Tables Vol C Tables 4.2.6.8 and 6.1.1.4'
F F 0.0171 0.0103 'International Tables Vol C Tables 4.2.6.8 and 6.1.1.4'

loop_
_geom_angle_atom_site_label_1
_geom_angle_atom_site_label_2
_geom_angle_atom_site_label_3
_geom_angle
N1 C1 C2 109.22(18)
N1 C1 C16 123.15(19)
C2 C1 C16 127.5(2)
C3 C2 C1 108.79(19)
C3 C2 H2 125.6
C1 C2 H2 125.6
C2 C3 C4 105.50(18)
C2 C3 C9 127.0(2)
C4 C3 C9 127.45(19)
N3 C4 N1 123.57(19)
N3 C4 C3 127.46(19)
N1 C4 C3 108.95(18)
N3 C5 N2 124.5(2)
N3 C5 C6 126.77(19)
N2 C5 C6 108.54(18)
C7 C6 C5 105.86(19)
C7 C6 C23 126.8(2)
C5 C6 C23 127.30(19)
C6 C7 C8 108.6(2)
C6 C7 H7 125.7
C8 C7 H7 125.7
N2 C8 C7 109.70(18)
N2 C8 C30 124.7(2)
C7 C8 C30 125.3(2)
C14 C9 C10 118.06(19)
C14 C9 C3 122.5(2)
C10 C9 C3 119.4(2)
C11 C10 C9 121.6(2)
C11 C10 H10 119.2
C9 C10 H10 119.2
C10 C11 C12 119.3(2)
C10 C11 H11 120.4
C12 C11 H11 120.4
C11 C12 C13 120.1(2)
C11 C12 C15 120.1(2)
C13 C12 C15 119.7(2)
C14 C13 C12 120.0(2)
C14 C13 H13 120.0
C12 C13 H13 120.0
C13 C14 C9 121.0(2)
C13 C14 H14 119.5
C9 C14 H14 119.5
N4 C15 C12 177.2(3)
C17 C16 C21 118.8(2)
C17 C16 C1 118.5(2)
C21 C16 C1 122.7(2)
C18 C17 C16 121.5(2)
C18 C17 H17 119.2
C16 C17 H17 119.2
C19 C18 C17 118.7(3)
C19 C18 H18 120.6
C17 C18 H18 120.6
C20 C19 C18 121.1(3)
C20 C19 H19 119.4
C18 C19 H19 119.4
C19 C20 C21 120.4(3)
C19 C20 H20 119.8
C21 C20 H20 119.8
O1 C21 C20 124.3(2)
O1 C21 C16 116.4(2)
C20 C21 C16 119.2(2)
O1 C22 H22A 109.5
O1 C22 H22B 109.5
H22A C22 H22B 109.5
O1 C22 H22C 109.5
H22A C22 H22C 109.5
H22B C22 H22C 109.5
C24 C23 C28 118.2(2)
C24 C23 C6 122.7(2)
C28 C23 C6 119.12(19)
C25 C24 C23 121.2(2)
C25 C24 H24 119.4
C23 C24 H24 119.4
C24 C25 C26 119.7(2)
C24 C25 H25 120.2
C26 C25 H25 120.2
C25 C26 C27 119.8(2)
C25 C26 C29 121.1(2)
C27 C26 C29 119.1(2)
C28 C27 C26 120.0(2)
C28 C27 H27 120.0
C26 C27 H27 120.0
C27 C28 C23 121.1(2)
C27 C28 H28 119.5
C23 C28 H28 119.5
N5 C29 C26 177.6(3)
C35 C30 C31 119.6(3)
C35 C30 C8 120.6(2)
C31 C30 C8 119.6(3)
O2 C31 C32 124.1(3)
O2 C31 C30 116.4(2)
C32 C31 C30 119.5(4)
C33 C32 C31 119.5(4)
C33 C32 H32 120.2
C31 C32 H32 120.2
C34 C33 C32 121.5(3)
C34 C33 H33 119.2
C32 C33 H33 119.2
C33 C34 C35 119.5(4)
C33 C34 H34 120.3
C35 C34 H34 120.3
C34 C35 C30 120.3(3)
C34 C35 H35 119.8
C30 C35 H35 119.8
O2 C36 H36A 109.5
O2 C36 H36B 109.5
H36A C36 H36B 109.5
O2 C36 H36C 109.5
H36A C36 H36C 109.5
H36B C36 H36C 109.5
F1 B1 F2 110.6(2)
F1 B1 N1 112.1(2)
F2 B1 N1 108.3(2)
F1 B1 N2 108.5(2)
F2 B1 N2 111.9(2)
N1 B1 N2 105.23(17)
C1 N1 C4 107.54(17)
C1 N1 B1 128.12(18)
C4 N1 B1 123.26(18)
C8 N2 C5 107.17(18)
C8 N2 B1 129.72(18)
C5 N2 B1 122.46(18)
C5 N3 C4 119.64(18)
C21 O1 C22 117.23(19)
C31 O2 C36 118.7(3)

loop_
_geom_bond_atom_site_label_1
_geom_bond_atom_site_label_2
_geom_bond_distance
C1 N1 1.362(3)
C1 C2 1.393(3)
C1 C16 1.476(3)
C2 C3 1.386(3)
C2 H2 0.9300
C3 C4 1.426(3)
C3 C9 1.468(3)
C4 N3 1.334(3)
C4 N1 1.386(3)
C5 N3 1.305(3)
C5 N2 1.396(3)
C5 C6 1.446(3)
C6 C7 1.361(3)
C6 C23 1.462(3)
C7 C8 1.416(3)
C7 H7 0.9300
C8 N2 1.351(3)
C8 C30 1.461(3)
C9 C14 1.394(3)
C9 C10 1.395(3)
C10 C11 1.376(3)
C10 H10 0.9300
C11 C12 1.389(3)
C11 H11 0.9300
C12 C13 1.390(3)
C12 C15 1.447(3)
C13 C14 1.376(3)
C13 H13 0.9300
C14 H14 0.9300
C15 N4 1.137(3)
C16 C17 1.386(3)
C16 C21 1.403(3)
C17 C18 1.381(4)
C17 H17 0.9300
C18 C19 1.376(4)
C18 H18 0.9300
C19 C20 1.371(4)
C19 H19 0.9300
C20 C21 1.389(3)
C20 H20 0.9300
C21 O1 1.354(3)
C22 O1 1.432(3)
C22 H22A 0.9600
C22 H22B 0.9600
C22 H22C 0.9600
C23 C24 1.393(3)
C23 C28 1.396(3)
C24 C25 1.379(3)
C24 H24 0.9300
C25 C26 1.387(3)
C25 H25 0.9300
C26 C27 1.392(3)
C26 C29 1.443(3)
C27 C28 1.370(3)
C27 H27 0.9300
C28 H28 0.9300
C29 N5 1.143(3)
C30 C35 1.389(4)
C30 C31 1.397(4)
C31 O2 1.368(4)
C31 C32 1.389(4)
C32 C33 1.375(6)
C32 H32 0.9300
C33 C34 1.372(6)
C33 H33 0.9300
C34 C35 1.377(4)
C34 H34 0.9300
C35 H35 0.9300
C36 O2 1.429(4)
C36 H36A 0.9600
C36 H36B 0.9600
C36 H36C 0.9600
B1 F1 1.373(3)
B1 F2 1.379(3)
B1 N1 1.550(3)
B1 N2 1.569(3)
